data_7009511
loop_
_publ_author_name
'Yaroslaw D. Lampeka'
'Sergey P. Gavrish'
'Robert W. Hay'
'Tanja Eisenbl\"atter'
'Philip Lightfoot'

_publ_contact_author
;
    Dr Ya.D.Lampeka
    L.V.Pisarzhevskii Institute of Physical Chemistry
    National Academy of Sciences of Ukraine
    Prospekt Nauki 31, Kiev 03039, Ukraine
;
_publ_section_title
;
 The crystal and molecular structures of the nickel(II) complexes of
 malonamide-derived unsubstituted 14- and 13-membered
 tetraazamacrocycles and NMR study of the complexes in aqueous solution
;
_journal_issue 13
_journal_name_full 'J. Chem. Soc., Dalton Trans.'
_journal_page_first 2023
_journal_page_last 2029
_journal_paper_doi 10.1039/b001510p
_journal_year 2000
_chemical_formula_sum 'C9 H26 N4 Ni O7'
_chemical_formula_weight 361.03
_space_group_IT_number 2
_symmetry_cell_setting triclinic
_symmetry_Int_Tables_number 2
_symmetry_space_group_name_Hall '-P 1'
_symmetry_space_group_name_H-M 'P -1'
_audit_creation_date 'Tue Feb 15 15:40:54 2000'
_audit_creation_method 'from TEXRAY.INF file'
_cell_angle_alpha 94.48(2)
_cell_angle_beta 102.43(2)
_cell_angle_gamma 83.95(3)
_cell_formula_units_Z 2
_cell_length_a 9.892(3)
_cell_length_b 11.279(4)
_cell_length_c 7.352(2)
_cell_measurement_reflns_used 25
_cell_measurement_temperature 293.2
_cell_measurement_theta_max 24.9
_cell_measurement_theta_min 24.2
_cell_volume 795.3(4)
_computing_cell_refinement 'MSC/AFC Diffractometer Control'
_computing_data_collection 'MSC/AFC Diffractometer Control'
_computing_data_reduction teXsan
_computing_publication_material teXsan
_computing_structure_refinement teXsan
_diffrn_ambient_temperature 293.2
_diffrn_measurement_device AFC7S
_diffrn_measurement_method 'omega/2-theta scans'
_diffrn_orient_matrix_UB_11 0.07786
_diffrn_orient_matrix_UB_12 0.00191
_diffrn_orient_matrix_UB_13 0.11207
_diffrn_orient_matrix_UB_21 -0.05386
_diffrn_orient_matrix_UB_22 -0.04363
_diffrn_orient_matrix_UB_23 0.06961
_diffrn_orient_matrix_UB_31 0.04292
_diffrn_orient_matrix_UB_32 -0.07789
_diffrn_orient_matrix_UB_33 -0.04538
_diffrn_radiation_monochromator graphite
_diffrn_radiation_source 'X-ray tube'
_diffrn_radiation_type MoKalpha
_diffrn_radiation_wavelength 0.7107
_diffrn_reflns_av_R_equivalents 2.64
_diffrn_reflns_limit_h_max 11
_diffrn_reflns_limit_h_min 0
_diffrn_reflns_limit_k_max 13
_diffrn_reflns_limit_k_min -13
_diffrn_reflns_limit_l_max 8
_diffrn_reflns_limit_l_min -8
_diffrn_reflns_number 2976
_diffrn_reflns_theta_max 25.02
_diffrn_standards_decay_% -0.08
_diffrn_standards_interval_count 150
_diffrn_standards_number 3
_exptl_absorpt_coefficient_mu 1.256
_exptl_absorpt_correction_T_max 1.000
_exptl_absorpt_correction_T_min 0.808
_exptl_absorpt_correction_type empirical
_exptl_absorpt_process_details psi-scan
_exptl_crystal_colour yellow
_exptl_crystal_density_diffrn 1.508
_exptl_crystal_description plate
_exptl_crystal_F_000 384.00
_exptl_crystal_size_max 0.500
_exptl_crystal_size_mid 0.450
_exptl_crystal_size_min 0.150
_refine_diff_density_max 0.66
_refine_diff_density_min -0.47
_refine_ls_extinction_coef 21.27434
_refine_ls_extinction_method Zachariasen_type_2_Gaussian_isotropic
_refine_ls_goodness_of_fit_obs 2.909
_refine_ls_matrix_type full
_refine_ls_number_parameters 221
_refine_ls_number_reflns 2535
_refine_ls_number_restraints 0
_refine_ls_R_factor_obs 0.0407
_refine_ls_shift/esd_max 2.2520
_refine_ls_structure_factor_coef F
_refine_ls_weighting_scheme sigma
_refine_ls_wR_factor_obs 0.0398
_reflns_number_observed 2535
_reflns_number_total 2797
_reflns_observed_criterion 3.00
_cod_data_source_file b001510p.txt
_cod_data_source_block Lampeka_structure2
_cod_depositor_comments
;
The following automatic conversions were performed:

'_atom_site_thermal_displace_type' tag value 'Uij' was replaced with
'Uani' value 47 times.

Automatic conversion script
Id: cif_fix_values 1646 2011-03-28 12:23:43Z adriana 
;
_cod_original_sg_symbol_H-M 'P -1       '
_cod_original_formula_sum 'C9 H26 N4 O7 Ni '
_cod_database_code 7009511

loop_
_symmetry_equiv_pos_as_xyz
'   +x,   +y,   +z'
'   -x,   -y,   -z'

loop_
_atom_site_aniso_label
_atom_site_aniso_U_11
_atom_site_aniso_U_22
_atom_site_aniso_U_33
_atom_site_aniso_U_12
_atom_site_aniso_U_13
_atom_site_aniso_U_23
Ni(1) 0.0248(2) 0.0292(3) 0.0474(3) -0.0007(2) 0.0036(2) 0.0006(2)
O(1) 0.044(1) 0.030(1) 0.077(2) -0.009(1) 0.010(1) -0.006(1)
O(2) 0.025(1) 0.044(1) 0.075(2) 0.002(1) -0.003(1) -0.002(1)
O(3) 0.042(2) 0.044(2) 0.089(2) -0.004(1) 0.002(2) 0.008(1)
O(4) 0.074(2) 0.057(2) 0.097(3) 0.008(2) 0.025(2) -0.002(2)
O(5) 0.075(3) 0.085(3) 0.131(4) -0.043(2) 0.033(2) -0.020(3)
O(6) 0.106(4) 0.079(3) 0.255(6) -0.046(3) 0.090(4) -0.073(3)
O(7) 0.070(3) 0.070(3) 0.121(4) -0.008(2) 0.016(2) -0.009(2)
N(1) 0.025(1) 0.035(2) 0.047(2) -0.006(1) 0.001(1) 0.000(1)
N(2) 0.027(2) 0.042(2) 0.062(2) 0.001(1) 0.004(1) -0.004(1)
N(3) 0.037(2) 0.035(2) 0.070(2) 0.000(1) 0.005(2) 0.000(2)
N(4) 0.025(1) 0.031(1) 0.049(2) -0.003(1) 0.000(1) 0.003(1)
C(1) 0.030(2) 0.045(2) 0.069(3) -0.009(2) 0.005(2) -0.008(2)
C(2) 0.030(2) 0.059(3) 0.076(3) -0.002(2) 0.000(2) -0.009(2)
C(3) 0.041(2) 0.044(2) 0.098(3) 0.013(2) 0.003(2) 0.005(2)
C(4) 0.043(2) 0.039(2) 0.085(3) 0.006(2) 0.006(2) -0.006(2)
C(5) 0.046(2) 0.036(2) 0.077(3) -0.005(2) -0.002(2) -0.004(2)
C(6) 0.033(2) 0.037(2) 0.065(2) -0.007(2) 0.004(2) -0.005(2)
C(7) 0.030(2) 0.038(2) 0.038(2) -0.003(1) 0.000(1) 0.002(1)
C(8) 0.033(2) 0.033(2) 0.052(2) 0.001(1) 0.003(2) 0.002(2)
C(9) 0.036(2) 0.035(2) 0.039(2) -0.007(2) 0.006(1) 0.000(1)

loop_
_atom_site_label
_atom_site_fract_x
_atom_site_fract_y
_atom_site_fract_z
_atom_site_U_iso_or_equiv
_atom_site_thermal_displace_type
_atom_site_calc_flag
_atom_site_calc_attached_atom
Ni(1) 0.60415(4) 0.34696(4) 0.74532(6) 0.0346(1) Uani ? ?
O(1) 0.5904(2) 0.7045(2) 0.8328(4) 0.0508(8) Uani ? ?
O(2) 0.2029(2) 0.4784(2) 0.6514(4) 0.0508(8) Uani ? ?
O(3) 0.0256(3) 0.6554(2) 0.4900(5) 0.0599(10) Uani ? ?
O(4) 0.4341(3) 0.9048(3) 0.9083(5) 0.076(1) Uani ? ?
O(5) 0.8200(4) 0.8342(4) 0.9418(7) 0.094(2) Uani ? ?
O(6) 1.0436(4) 0.1285(4) 0.3442(8) 0.140(2) Uani ? ?
O(7) 0.8258(4) -0.0119(3) 0.2623(6) 0.089(1) Uani ? ?
N(1) 0.6414(3) 0.5032(2) 0.8044(4) 0.0366(8) Uani ? ?
N(2) 0.7983(3) 0.3075(3) 0.7824(4) 0.0451(9) Uani ? ?
N(3) 0.5833(3) 0.1819(2) 0.7215(4) 0.0488(9) Uani ? ?
N(4) 0.4133(3) 0.3711(2) 0.6864(4) 0.0359(8) Uani ? ?
C(1) 0.7911(3) 0.5175(3) 0.8666(5) 0.049(1) Uani ? ?
C(2) 0.8636(4) 0.3959(4) 0.9213(6) 0.058(1) Uani ? ?
C(3) 0.8288(4) 0.1789(4) 0.8157(7) 0.064(1) Uani ? ?
C(4) 0.7139(4) 0.1155(3) 0.6917(6) 0.058(1) Uani ? ?
C(5) 0.4525(4) 0.1629(3) 0.5954(6) 0.056(1) Uani ? ?
C(6) 0.3447(3) 0.2594(3) 0.6391(5) 0.046(1) Uani ? ?
C(7) 0.3344(3) 0.4712(3) 0.6885(4) 0.0366(9) Uani ? ?
C(8) 0.3999(3) 0.5887(3) 0.7330(5) 0.0408(10) Uani ? ?
C(9) 0.5543(3) 0.5995(3) 0.7941(4) 0.0368(9) Uani ? ?
H(1) 0.8260 0.5450 0.7682 0.0599 Uani ? ?
H(2) 0.8059 0.5735 0.9710 0.0599 Uani ? ?
H(3) 0.8528 0.3804 1.0418 0.0697 Uani ? ?
H(4) 0.9598 0.3939 0.9201 0.0697 Uani ? ?
H(5) 0.9158 0.1503 0.7868 0.0771 Uani ? ?
H(6) 0.8313 0.1664 0.9434 0.0771 Uani ? ?
H(7) 0.7184 0.0352 0.7247 0.0695 Uani ? ?
H(8) 0.7207 0.1164 0.5649 0.0695 Uani ? ?
H(9) 0.4620 0.1667 0.4702 0.0670 Uani ? ?
H(10) 0.4250 0.0869 0.6118 0.0670 Uani ? ?
H(11) 0.3094 0.2391 0.7416 0.0559 Uani ? ?
H(12) 0.2708 0.2691 0.5334 0.0559 Uani ? ?
H(13) 0.3710 0.6315 0.6228 0.0488 Uani ? ?
H(14) 0.3597 0.6288 0.8296 0.0488 Uani ? ?
H(15) 0.8245 0.3189 0.6687 0.0541 Uani ? ?
H(16) 0.5728 0.1615 0.8406 0.0586 Uani ? ?
H(17) 0.757(4) 0.786(3) 0.915(5) 0.0633 Uani ? ?
H(18) 0.439(4) 0.920(4) 0.779(5) 0.0633 Uani ? ?
H(19) 0.076(4) 0.608(3) 0.562(5) 0.0633 Uani ? ?
H(20) 0.842(4) -0.042(4) 0.157(6) 0.0633 Uani ? ?
H(21) 0.786(5) 0.036(4) 0.202(7) 0.0633 Uani ? ?
H(22) 0.477(4) 0.841(3) 0.853(6) 0.0633 Uani ? ?
H(23) -0.047(4) 0.621(3) 0.456(6) 0.0633 Uani ? ?
H(24) 0.854(5) 0.839(5) 0.878(7) 0.0633 Uani ? ?
H(25) 0.994(4) 0.209(3) 0.342(5) 0.0633 Uani ? ?
H(26) 0.963(4) 0.095(3) 0.275(5) 0.0633 Uani ? ?

loop_
_atom_type_symbol
_atom_type_oxidation_number
_atom_type_number_in_cell
_atom_type_scat_dispersion_real
_atom_type_scat_dispersion_imag
_atom_type_scat_source
C 0 18 0.003 0.002 'International Tables'
H 0 52 0.000 0.000 'International Tables'
Ni 0 2 0.339 1.112 'International Tables'
N 0 8 0.006 0.003 'International Tables'
O 0 14 0.011 0.006 'International Tables'

loop_
_geom_angle_atom_site_label_1
_geom_angle_atom_site_label_2
_geom_angle_atom_site_label_3
_geom_angle
_geom_angle_site_symmetry_1
_geom_angle_site_symmetry_2
_geom_angle_site_symmetry_3
_geom_angle_publ_flag
N(1) Ni(1) N(2) 87.4(1) ? ? ? yes
N(1) Ni(1) N(3) 171.1(1) ? ? ? yes
N(1) Ni(1) N(4) 98.2(1) ? ? ? yes
N(2) Ni(1) N(3) 87.8(1) ? ? ? yes
N(2) Ni(1) N(4) 173.1(1) ? ? ? yes
N(3) Ni(1) N(4) 87.1(1) ? ? ? yes
Ni(1) N(1) C(1) 113.2(2) ? ? ? yes
Ni(1) N(1) C(9) 128.7(2) ? ? ? yes
C(1) N(1) C(9) 118.1(3) ? ? ? yes
Ni(1) N(2) C(2) 106.8(2) ? ? ? yes
Ni(1) N(2) C(3) 108.9(2) ? ? ? yes
C(2) N(2) C(3) 119.7(3) ? ? ? yes
Ni(1) N(3) C(4) 109.5(2) ? ? ? yes
Ni(1) N(3) C(5) 108.4(2) ? ? ? yes
C(4) N(3) C(5) 120.9(3) ? ? ? yes
Ni(1) N(4) C(6) 113.4(2) ? ? ? yes
Ni(1) N(4) C(7) 128.6(2) ? ? ? yes
C(6) N(4) C(7) 117.9(3) ? ? ? yes
N(1) C(1) C(2) 107.3(3) ? ? ? yes
N(2) C(2) C(1) 106.9(3) ? ? ? yes
N(2) C(3) C(4) 107.0(3) ? ? ? yes
N(3) C(4) C(3) 105.9(3) ? ? ? yes
N(3) C(5) C(6) 108.3(3) ? ? ? yes
N(4) C(6) C(5) 107.5(3) ? ? ? yes
O(2) C(7) N(4) 124.0(3) ? ? ? yes
O(2) C(7) C(8) 116.1(3) ? ? ? yes
N(4) C(7) C(8) 119.9(3) ? ? ? yes
C(7) C(8) C(9) 124.5(3) ? ? ? yes
O(1) C(9) N(1) 124.1(3) ? ? ? yes
O(1) C(9) C(8) 116.1(3) ? ? ? yes
N(1) C(9) C(8) 119.8(3) ? ? ? yes

loop_
_geom_bond_atom_site_label_1
_geom_bond_atom_site_label_2
_geom_bond_distance
_geom_bond_site_symmetry_1
_geom_bond_site_symmetry_2
_geom_bond_publ_flag
Ni(1) N(1) 1.838(3) ? ? yes
Ni(1) N(2) 1.890(3) ? ? yes
Ni(1) N(3) 1.885(3) ? ? yes
Ni(1) N(4) 1.840(3) ? ? yes
O(1) C(9) 1.267(4) ? ? yes
O(2) C(7) 1.266(4) ? ? yes
N(1) C(1) 1.475(4) ? ? yes
N(1) C(9) 1.309(4) ? ? yes
N(2) C(2) 1.466(4) ? ? yes
N(2) C(3) 1.478(4) ? ? yes
N(3) C(4) 1.473(4) ? ? yes
N(3) C(5) 1.446(4) ? ? yes
N(4) C(6) 1.475(4) ? ? yes
N(4) C(7) 1.304(4) ? ? yes
C(1) C(2) 1.520(5) ? ? yes
C(3) C(4) 1.503(5) ? ? yes
C(5) C(6) 1.508(5) ? ? yes
C(7) C(8) 1.517(4) ? ? yes
C(8) C(9) 1.512(4) ? ? yes
